data_4100544
_journal_name_full 'Journal of the American Chemical Society'
_journal_year 2005
_chemical_absolute_configuration unk
_chemical_formula_moiety 'C12 H16 N2 O3'
_chemical_formula_sum 'C12 H16 N2 O3'
_chemical_formula_weight 236.27
_space_group_IT_number 19
_symmetry_cell_setting orthorhombic
_symmetry_space_group_name_Hall 'P 2ac 2ab'
_symmetry_space_group_name_H-M 'P 21 21 21'
_cell_angle_alpha 90.00
_cell_angle_beta 90.00
_cell_angle_gamma 90.00
_cell_formula_units_Z 4
_cell_length_a 5.6585(6)
_cell_length_b 7.9422(8)
_cell_length_c 26.129(3)
_cell_measurement_temperature 93(2)
_cell_volume 1174.3(2)
_diffrn_ambient_temperature 93(2)
_exptl_crystal_density_diffrn 1.336
_cod_database_code 4100544

loop_
_symmetry_equiv_pos_as_xyz
'x, y, z'
'-x+1/2, -y, z+1/2'
'-x, y+1/2, -z+1/2'
'x+1/2, -y+1/2, -z'

loop_
_atom_site_label
_atom_site_type_symbol
_atom_site_fract_x
_atom_site_fract_y
_atom_site_fract_z
_atom_site_U_iso_or_equiv
_atom_site_adp_type
_atom_site_occupancy
_atom_site_symmetry_multiplicity
_atom_site_calc_flag
_atom_site_refinement_flags
_atom_site_disorder_assembly
_atom_site_disorder_group
N1 N 0.6484(2) 0.45838(14) 1.12180(4) 0.0165(3) Uani 1 1 d . . .
C2 C 0.4856(3) 0.58416(17) 1.11183(5) 0.0191(3) Uani 1 1 d . . .
O2 O 0.3435(2) 0.63666(14) 1.14292(4) 0.0297(3) Uani 1 1 d . . .
N3 N 0.4953(2) 0.64608(15) 1.06227(4) 0.0193(3) Uani 1 1 d . . .
H3A H 0.3949 0.7234 1.0547 0.023 Uiso 1 1 calc R . .
C4 C 0.6471(2) 0.59792(17) 1.02391(5) 0.0164(3) Uani 1 1 d . . .
O4 O 0.62347(17) 0.66268(12) 0.98060(4) 0.0194(2) Uani 1 1 d . . .
C5 C 0.8204(2) 0.47288(17) 1.03742(5) 0.0169(3) Uani 1 1 d . . .
C5A C 0.9986(3) 0.41616(18) 0.99873(5) 0.0213(3) Uani 1 1 d . . .
H5AA H 1.1001 0.3329 1.0138 0.032 Uiso 1 1 calc R . .
H5AB H 1.0914 0.5108 0.9878 0.032 Uiso 1 1 calc R . .
H5AC H 0.9186 0.3684 0.9698 0.032 Uiso 1 1 calc R . .
C6 C 0.8085(2) 0.40771(18) 1.08522(5) 0.0169(3) Uani 1 1 d . . .
H6A H 0.9152 0.3234 1.0939 0.020 Uiso 1 1 calc R . .
C5' C 0.8762(2) 0.11331(17) 1.17907(5) 0.0175(3) Uani 1 1 d . . .
C4' C 1.0333(3) 0.25966(17) 1.19485(5) 0.0196(3) Uani 1 1 d . . .
H4'A H 1.1445 0.2867 1.1678 0.024 Uiso 1 1 calc R . .
H4'B H 1.1212 0.2319 1.2256 0.024 Uiso 1 1 calc R . .
C3' C 0.8659(3) 0.40906(18) 1.20477(5) 0.0197(3) Uani 1 1 d . . .
H3'A H 0.8269 0.4164 1.2409 0.024 Uiso 1 1 calc R . .
H3'B H 0.9395 0.5139 1.1943 0.024 Uiso 1 1 calc R . .
C2' C 0.6423(2) 0.37539(17) 1.17288(5) 0.0163(3) Uani 1 1 d . . .
H2'A H 0.5025 0.4131 1.1918 0.020 Uiso 1 1 calc R . .
C1' C 0.6339(2) 0.18603(17) 1.16616(5) 0.0174(3) Uani 1 1 d . . .
H1'A H 0.5459 0.1390 1.1372 0.021 Uiso 1 1 calc R . .
C6' C 0.6680(3) 0.07926(19) 1.21361(5) 0.0218(3) Uani 1 1 d . . .
H6'A H 0.6642 0.1356 1.2465 0.026 Uiso 1 1 calc R . .
H6'B H 0.6018 -0.0334 1.2135 0.026 Uiso 1 1 calc R . .
C7' C 0.9797(3) -0.02550(19) 1.14741(5) 0.0237(3) Uani 1 1 d . . .
H7'A H 1.0975 -0.0864 1.1670 0.028 Uiso 1 1 calc R . .
H7'B H 0.8569 -0.1040 1.1373 0.028 Uiso 1 1 calc R . .
O7' O 1.0858(2) 0.04862(14) 1.10311(4) 0.0292(3) Uani 1 1 d . . .
H7'C H 1.100(4) -0.029(2) 1.0792(7) 0.035 Uiso 1 1 d . . .

loop_
_atom_site_aniso_label
_atom_site_aniso_U_11
_atom_site_aniso_U_22
_atom_site_aniso_U_33
_atom_site_aniso_U_23
_atom_site_aniso_U_13
_atom_site_aniso_U_12
N1 0.0174(6) 0.0191(5) 0.0129(5) 0.0019(5) 0.0009(5) 0.0023(5)
C2 0.0205(7) 0.0198(7) 0.0171(7) 0.0007(5) 0.0007(6) 0.0023(6)
O2 0.0326(6) 0.0339(6) 0.0226(5) 0.0060(5) 0.0099(5) 0.0176(5)
N3 0.0199(6) 0.0194(6) 0.0185(6) 0.0035(5) 0.0007(5) 0.0074(5)
C4 0.0157(6) 0.0164(6) 0.0169(7) -0.0015(5) 0.0005(6) -0.0044(6)
O4 0.0211(5) 0.0210(5) 0.0162(5) 0.0034(4) -0.0010(4) -0.0001(5)
C5 0.0173(7) 0.0170(6) 0.0163(7) -0.0010(5) 0.0000(6) -0.0017(6)
C5A 0.0219(7) 0.0230(7) 0.0190(7) 0.0008(6) 0.0043(6) 0.0024(6)
C6 0.0156(6) 0.0168(6) 0.0182(7) -0.0015(5) 0.0003(6) 0.0027(5)
C5' 0.0170(6) 0.0210(7) 0.0147(6) 0.0024(5) -0.0001(6) 0.0025(6)
C4' 0.0153(7) 0.0257(7) 0.0178(7) 0.0018(6) -0.0020(6) 0.0004(6)
C3' 0.0221(7) 0.0209(7) 0.0161(7) -0.0018(6) -0.0008(6) -0.0011(6)
C2' 0.0168(6) 0.0210(7) 0.0110(6) 0.0023(5) 0.0018(6) 0.0033(6)
C1' 0.0152(6) 0.0206(7) 0.0166(7) 0.0006(5) -0.0001(6) -0.0004(6)
C6' 0.0233(7) 0.0227(7) 0.0194(7) 0.0047(6) 0.0038(6) 0.0006(6)
C7' 0.0298(8) 0.0203(7) 0.0209(7) 0.0025(6) 0.0018(7) 0.0051(7)
O7' 0.0426(7) 0.0245(5) 0.0204(5) -0.0017(5) 0.0108(5) 0.0059(5)

loop_
_geom_bond_atom_site_label_1
_geom_bond_atom_site_label_2
_geom_bond_distance
_geom_bond_site_symmetry_2
_geom_bond_publ_flag
N1 C6 1.3771(17) . ?
N1 C2 1.3835(17) . ?
N1 C2' 1.4888(16) . ?
C2 O2 1.2171(17) . ?
C2 N3 1.3863(17) . ?
N3 C4 1.3743(17) . ?
N3 H3A 0.8600 . ?
C4 O4 1.2502(16) . ?
C4 C5 1.4398(19) . ?
C5 C6 1.3536(19) . ?
C5 C5A 1.4972(19) . ?
C5A H5AA 0.9600 . ?
C5A H5AB 0.9600 . ?
C5A H5AC 0.9600 . ?
C6 H6A 0.9300 . ?
C5' C7' 1.497(2) . ?
C5' C6' 1.5086(19) . ?
C5' C4' 1.520(2) . ?
C5' C1' 1.5254(19) . ?
C4' C3' 1.540(2) . ?
C4' H4'A 0.9700 . ?
C4' H4'B 0.9700 . ?
C3' C2' 1.5386(19) . ?
C3' H3'A 0.9700 . ?
C3' H3'B 0.9700 . ?
C2' C1' 1.5149(19) . ?
C2' H2'A 0.9800 . ?
C1' C6' 1.5142(19) . ?
C1' H1'A 0.9800 . ?
C6' H6'A 0.9700 . ?
C6' H6'B 0.9700 . ?
C7' O7' 1.4310(18) . ?
C7' H7'A 0.9700 . ?
C7' H7'B 0.9700 . ?
O7' H7'C 0.883(18) . ?

loop_
_cod_related_entry_id
_cod_related_entry_database
_cod_related_entry_code
1 ChemSpider 21183905
